data_4325726
loop_
_publ_author_name
'Hong-Bo Zhou'
'Jun Wang'
'Hui-Sheng Wang'
'Yong-Lu Xu'
'Xiao-Jiao Song'
'You Song'
'Xiao-Zeng You'

_publ_section_title
;
 Synthesis, Structure, and Magnetic Properties of Three 1D Chain Complexes
 Based on High-Spin Metal-Cyanide Clusters: [MnIII6MIII] (M = Cr, Fe, Co)
;
_journal_name_full 'Inorganic Chemistry'
_journal_page_first 6868
_journal_page_last 6877
_journal_paper_doi 10.1021/ic102527h
_journal_volume 50
_journal_year 2011
_chemical_formula_sum 'C62 H67 Fe Mn3 N13 O11'
_chemical_formula_weight 1390.96
_chemical_name_systematic
; 
 ? 
;
_space_group_IT_number 2
_symmetry_cell_setting triclinic
_symmetry_space_group_name_Hall '-P 1'
_symmetry_space_group_name_H-M 'P -1'
_atom_sites_solution_hydrogens geom
_atom_sites_solution_primary direct
_atom_sites_solution_secondary difmap
_audit_creation_method SHELXL-97
_cell_angle_alpha 70.277(2)
_cell_angle_beta 76.339(2)
_cell_angle_gamma 86.548(2)
_cell_formula_units_Z 2
_cell_length_a 13.5618(15)
_cell_length_b 15.2016(17)
_cell_length_c 17.6478(19)
_cell_measurement_temperature 293(2)
_cell_volume 3327.2(6)
_computing_structure_refinement 'SHELXL-97 (Sheldrick, 1997)'
_computing_structure_solution 'SHELXS-97 (Sheldrick, 1990)'
_diffrn_ambient_temperature 293(2)
_diffrn_measured_fraction_theta_full 0.982
_diffrn_measured_fraction_theta_max 0.982
_diffrn_measurement_device_type 'Bruker Smart Apex CCD'
_diffrn_measurement_method 'phi and omega scans'
_diffrn_radiation_monochromator graphite
_diffrn_radiation_source 'fine-focus sealed tube'
_diffrn_radiation_type MoK\a
_diffrn_radiation_wavelength 0.71073
_diffrn_reflns_av_R_equivalents 0.0237
_diffrn_reflns_av_sigmaI/netI 0.0623
_diffrn_reflns_limit_h_max 16
_diffrn_reflns_limit_h_min -15
_diffrn_reflns_limit_k_max 15
_diffrn_reflns_limit_k_min -18
_diffrn_reflns_limit_l_max 11
_diffrn_reflns_limit_l_min -20
_diffrn_reflns_number 16656
_diffrn_reflns_theta_full 25.00
_diffrn_reflns_theta_max 25.00
_diffrn_reflns_theta_min 2.00
_exptl_absorpt_coefficient_mu 0.837
_exptl_absorpt_correction_T_max 0.8374
_exptl_absorpt_correction_T_min 0.8181
_exptl_absorpt_correction_type multi-scan
_exptl_absorpt_process_details 'SADABS; Bruker, 2000'
_exptl_crystal_colour black
_exptl_crystal_density_diffrn 1.388
_exptl_crystal_description block
_exptl_crystal_F_000 1438
_exptl_crystal_size_max 0.25
_exptl_crystal_size_mid 0.23
_exptl_crystal_size_min 0.22
_refine_diff_density_max 0.708
_refine_diff_density_min -0.541
_refine_diff_density_rms 0.089
_refine_ls_extinction_method none
_refine_ls_goodness_of_fit_ref 1.007
_refine_ls_hydrogen_treatment constr
_refine_ls_matrix_type full
_refine_ls_number_parameters 805
_refine_ls_number_reflns 11499
_refine_ls_number_restraints 0
_refine_ls_restrained_S_all 1.007
_refine_ls_R_factor_all 0.0782
_refine_ls_R_factor_gt 0.0588
_refine_ls_shift/su_max 0.001
_refine_ls_shift/su_mean 0.000
_refine_ls_structure_factor_coef Fsqd
_refine_ls_weighting_details 'calc w=1/[\s^2^(Fo^2^)+(0.0890P)^2^+0.0000P] where P=(Fo^2^+2Fc^2^)/3'
_refine_ls_weighting_scheme calc
_refine_ls_wR_factor_gt 0.1545
_refine_ls_wR_factor_ref 0.1634
_reflns_number_gt 8294
_reflns_number_total 11499
_reflns_threshold_expression >2sigma(I)
_cod_data_source_file ic102527h_si_002_2.cif
_cod_data_source_block 2
_cod_database_code 4325726

loop_
_symmetry_equiv_pos_as_xyz
'x, y, z'
'-x, -y, -z'

loop_
_atom_site_label
_atom_site_type_symbol
_atom_site_fract_x
_atom_site_fract_y
_atom_site_fract_z
_atom_site_U_iso_or_equiv
_atom_site_adp_type
_atom_site_occupancy
_atom_site_symmetry_multiplicity
_atom_site_calc_flag
_atom_site_refinement_flags
_atom_site_disorder_assembly
_atom_site_disorder_group
C1 C 0.4377(3) 0.4645(2) 0.1170(2) 0.0298(9) Uani 1 1 d . . .
C2 C 0.4805(3) 0.3713(3) 0.0094(2) 0.0319(9) Uani 1 1 d . . .
C3 C 0.6327(3) 0.4713(3) 0.0245(2) 0.0325(9) Uani 1 1 d . . .
C4 C 0.4469(4) 0.1217(3) 0.4528(3) 0.0555(13) Uani 1 1 d . . .
C5 C 0.6349(5) 0.0452(4) 0.4367(4) 0.0731(16) Uani 1 1 d . . .
C6 C 0.4787(5) -0.0357(4) 0.4093(3) 0.0713(16) Uani 1 1 d . . .
C7 C 0.4129(4) 0.1803(3) 0.2297(3) 0.0490(12) Uani 1 1 d . . .
H7 H 0.4507 0.1472 0.1975 0.059 Uiso 1 1 calc R . .
C8 C 0.5688(3) 0.2622(3) 0.2053(3) 0.0520(12) Uani 1 1 d . . .
H8A H 0.5774 0.3138 0.1535 0.062 Uiso 1 1 calc R . .
H8B H 0.6015 0.2080 0.1940 0.062 Uiso 1 1 calc R . .
C9 C 0.6153(3) 0.2870(3) 0.2641(3) 0.0543(13) Uani 1 1 d . . .
H9A H 0.6261 0.2310 0.3080 0.065 Uiso 1 1 calc R . .
H9B H 0.6802 0.3188 0.2355 0.065 Uiso 1 1 calc R . .
C10 C 0.5769(3) 0.4133(3) 0.3182(3) 0.0463(11) Uani 1 1 d . . .
H10 H 0.6469 0.4209 0.3075 0.056 Uiso 1 1 calc R . .
C11 C 0.2394(3) 0.2071(3) 0.3042(3) 0.0418(10) Uani 1 1 d . . .
C12 C 0.3058(3) 0.1582(3) 0.2601(3) 0.0457(11) Uani 1 1 d . . .
C13 C 0.2666(4) 0.0873(3) 0.2403(3) 0.0608(14) Uani 1 1 d . . .
H13 H 0.3118 0.0558 0.2104 0.073 Uiso 1 1 calc R . .
C14 C 0.1673(4) 0.0621(4) 0.2621(3) 0.0646(14) Uani 1 1 d . . .
C15 C 0.1020(4) 0.1107(4) 0.3070(3) 0.0681(15) Uani 1 1 d . . .
H15 H 0.0331 0.0950 0.3240 0.082 Uiso 1 1 calc R . .
C16 C 0.1373(4) 0.1817(3) 0.3265(3) 0.0540(12) Uani 1 1 d . . .
H16 H 0.0912 0.2134 0.3555 0.065 Uiso 1 1 calc R . .
C17 C 0.1273(5) -0.0162(5) 0.2430(4) 0.098(2) Uani 1 1 d . . .
H17A H 0.1776 -0.0635 0.2435 0.147 Uiso 1 1 calc R . .
H17B H 0.1121 0.0076 0.1893 0.147 Uiso 1 1 calc R . .
H17C H 0.0667 -0.0426 0.2838 0.147 Uiso 1 1 calc R . .
C18 C 0.4091(3) 0.4648(3) 0.3803(2) 0.0403(10) Uani 1 1 d . . .
C19 C 0.5156(3) 0.4749(3) 0.3550(3) 0.0420(10) Uani 1 1 d . . .
C20 C 0.5646(4) 0.5469(3) 0.3668(3) 0.0535(12) Uani 1 1 d . . .
H20 H 0.6349 0.5526 0.3498 0.064 Uiso 1 1 calc R . .
C21 C 0.5129(4) 0.6089(3) 0.4024(3) 0.0549(13) Uani 1 1 d . . .
C22 C 0.4080(4) 0.5980(3) 0.4266(3) 0.0585(13) Uani 1 1 d . . .
H22 H 0.3704 0.6394 0.4501 0.070 Uiso 1 1 calc R . .
C23 C 0.3582(4) 0.5281(3) 0.4170(3) 0.0548(13) Uani 1 1 d . . .
H23 H 0.2879 0.5226 0.4355 0.066 Uiso 1 1 calc R . .
C24 C 0.5665(5) 0.6857(4) 0.4137(3) 0.0772(17) Uani 1 1 d . . .
H24A H 0.6380 0.6745 0.4047 0.116 Uiso 1 1 calc R . .
H24B H 0.5412 0.6869 0.4689 0.116 Uiso 1 1 calc R . .
H24C H 0.5544 0.7446 0.3747 0.116 Uiso 1 1 calc R . .
C25 C 0.7098(4) 0.2352(3) -0.0428(3) 0.0562(13) Uani 1 1 d . . .
H25 H 0.7651 0.2763 -0.0690 0.067 Uiso 1 1 calc R . .
C26 C 0.6554(5) 0.2986(4) -0.1705(3) 0.0701(16) Uani 1 1 d . . .
H26A H 0.6855 0.2630 -0.2063 0.084 Uiso 1 1 calc R . .
H26B H 0.7004 0.3511 -0.1822 0.084 Uiso 1 1 calc R . .
C27 C 0.5551(5) 0.3326(3) -0.1858(3) 0.0707(17) Uani 1 1 d . . .
H27A H 0.5378 0.3870 -0.1687 0.085 Uiso 1 1 calc R . .
H27B H 0.5574 0.3508 -0.2445 0.085 Uiso 1 1 calc R . .
C28 C 0.4002(5) 0.2493(3) -0.1659(3) 0.0583(14) Uani 1 1 d . . .
H28 H 0.3968 0.2896 -0.2182 0.070 Uiso 1 1 calc R . .
C29 C 0.6311(3) 0.1046(3) 0.0847(3) 0.0424(11) Uani 1 1 d . . .
C30 C 0.7079(3) 0.1733(3) 0.0394(3) 0.0497(12) Uani 1 1 d . . .
C31 C 0.7880(4) 0.1800(4) 0.0758(4) 0.0638(14) Uani 1 1 d . . .
H31 H 0.8384 0.2256 0.0460 0.077 Uiso 1 1 calc R . .
C32 C 0.7948(4) 0.1227(4) 0.1525(4) 0.0680(16) Uani 1 1 d . . .
C33 C 0.7186(4) 0.0534(4) 0.1954(3) 0.0607(14) Uani 1 1 d . . .
H33 H 0.7221 0.0130 0.2477 0.073 Uiso 1 1 calc R . .
C34 C 0.6396(4) 0.0436(3) 0.1629(3) 0.0489(12) Uani 1 1 d . . .
H34 H 0.5912 -0.0037 0.1927 0.059 Uiso 1 1 calc R . .
C35 C 0.8793(5) 0.1326(5) 0.1916(4) 0.100(2) Uani 1 1 d . . .
H35A H 0.8516 0.1501 0.2396 0.151 Uiso 1 1 calc R . .
H35B H 0.9271 0.1798 0.1526 0.151 Uiso 1 1 calc R . .
H35C H 0.9129 0.0740 0.2074 0.151 Uiso 1 1 calc R . .
C36 C 0.3124(4) 0.1223(3) -0.0426(3) 0.0493(12) Uani 1 1 d . . .
C37 C 0.3186(4) 0.1830(3) -0.1224(3) 0.0546(13) Uani 1 1 d . . .
C38 C 0.2391(5) 0.1803(4) -0.1633(4) 0.0719(17) Uani 1 1 d . . .
H38 H 0.2437 0.2208 -0.2170 0.086 Uiso 1 1 calc R . .
C39 C 0.1582(5) 0.1212(4) -0.1262(5) 0.0753(18) Uani 1 1 d . . .
C40 C 0.1545(4) 0.0625(4) -0.0476(5) 0.0788(18) Uani 1 1 d . . .
H40 H 0.0991 0.0215 -0.0210 0.095 Uiso 1 1 calc R . .
C41 C 0.2279(4) 0.0609(4) -0.0060(4) 0.0655(14) Uani 1 1 d . . .
H41 H 0.2220 0.0186 0.0472 0.079 Uiso 1 1 calc R . .
C42 C 0.0793(6) 0.1169(5) -0.1717(5) 0.122(3) Uani 1 1 d . . .
H42A H 0.0899 0.1682 -0.2229 0.183 Uiso 1 1 calc R . .
H42B H 0.0131 0.1206 -0.1385 0.183 Uiso 1 1 calc R . .
H42C H 0.0844 0.0590 -0.1830 0.183 Uiso 1 1 calc R . .
C43 C 0.8508(3) 0.5996(3) 0.1021(3) 0.0439(11) Uani 1 1 d . . .
H43 H 0.8377 0.6546 0.1145 0.053 Uiso 1 1 calc R . .
C44 C 0.8538(4) 0.6939(3) -0.0371(3) 0.0537(13) Uani 1 1 d . . .
H44A H 0.9220 0.7187 -0.0649 0.064 Uiso 1 1 calc R . .
H44B H 0.8164 0.7387 -0.0136 0.064 Uiso 1 1 calc R . .
C45 C 0.8013(4) 0.6761(3) -0.0972(3) 0.0505(12) Uani 1 1 d . . .
H45A H 0.7285 0.6704 -0.0749 0.061 Uiso 1 1 calc R . .
H45B H 0.8151 0.7276 -0.1492 0.061 Uiso 1 1 calc R . .
C46 C 0.8393(3) 0.5745(3) -0.1773(3) 0.0432(11) Uani 1 1 d . . .
H46 H 0.8144 0.6221 -0.2169 0.052 Uiso 1 1 calc R . .
C47 C 0.9005(3) 0.4343(3) 0.1547(3) 0.0407(10) Uani 1 1 d . . .
C48 C 0.8622(3) 0.5167(3) 0.1682(3) 0.0422(10) Uani 1 1 d . . .
C49 C 0.8438(3) 0.5202(4) 0.2493(3) 0.0523(12) Uani 1 1 d . . .
H49 H 0.8213 0.5756 0.2584 0.063 Uiso 1 1 calc R . .
C50 C 0.8576(3) 0.4457(4) 0.3145(3) 0.0573(13) Uani 1 1 d . . .
C51 C 0.8921(4) 0.3648(4) 0.2999(3) 0.0598(14) Uani 1 1 d . . .
H51 H 0.9008 0.3127 0.3441 0.072 Uiso 1 1 calc R . .
C52 C 0.9143(3) 0.3586(3) 0.2213(3) 0.0498(12) Uani 1 1 d . . .
H52 H 0.9386 0.3031 0.2133 0.060 Uiso 1 1 calc R . .
C53 C 0.8395(5) 0.4513(5) 0.4012(3) 0.089(2) Uani 1 1 d . . .
H53A H 0.8320 0.5154 0.3985 0.134 Uiso 1 1 calc R . .
H53B H 0.8962 0.4255 0.4247 0.134 Uiso 1 1 calc R . .
H53C H 0.7788 0.4164 0.4351 0.134 Uiso 1 1 calc R . .
C54 C 0.9086(3) 0.4149(3) -0.1423(3) 0.0398(10) Uani 1 1 d . . .
C55 C 0.8726(3) 0.4924(3) -0.1976(3) 0.0409(10) Uani 1 1 d . . .
C56 C 0.8718(3) 0.4918(4) -0.2769(3) 0.0542(12) Uani 1 1 d . . .
H56 H 0.8462 0.5431 -0.3126 0.065 Uiso 1 1 calc R . .
C57 C 0.9071(4) 0.4193(4) -0.3034(3) 0.0598(14) Uani 1 1 d . . .
C58 C 0.9424(4) 0.3426(4) -0.2473(3) 0.0597(14) Uani 1 1 d . . .
H58 H 0.9658 0.2912 -0.2633 0.072 Uiso 1 1 calc R . .
C59 C 0.9438(3) 0.3408(3) -0.1694(3) 0.0484(11) Uani 1 1 d . . .
H59 H 0.9688 0.2887 -0.1341 0.058 Uiso 1 1 calc R . .
C60 C 0.9088(5) 0.4197(5) -0.3896(3) 0.094(2) Uani 1 1 d . . .
H60A H 0.8574 0.3773 -0.3868 0.142 Uiso 1 1 calc R . .
H60B H 0.9742 0.4005 -0.4133 0.142 Uiso 1 1 calc R . .
H60C H 0.8960 0.4816 -0.4233 0.142 Uiso 1 1 calc R . .
C61 C 0.160(3) 0.234(5) 0.593(4) 0.274(18) Uiso 0.59(2) 1 d P A 1
C62 C 0.1779(19) 0.164(2) 0.5525(16) 0.258(16) Uiso 0.59(2) 1 d P A 1
H62A H 0.2022 0.1948 0.4941 0.388 Uiso 0.59(2) 1 calc PR A 1
H62B H 0.1157 0.1309 0.5627 0.388 Uiso 0.59(2) 1 calc PR A 1
H62C H 0.2277 0.1216 0.5737 0.388 Uiso 0.59(2) 1 calc PR A 1
C61' C 0.157(4) 0.294(6) 0.565(7) 0.28(3) Uiso 0.41(2) 1 d P A 2
C62' C 0.130(3) 0.305(3) 0.487(3) 0.27(2) Uiso 0.41(2) 1 d P A 2
H62D H 0.0733 0.2647 0.4976 0.402 Uiso 0.41(2) 1 calc PR A 2
H62E H 0.1872 0.2881 0.4509 0.402 Uiso 0.41(2) 1 calc PR A 2
H62F H 0.1135 0.3685 0.4623 0.402 Uiso 0.41(2) 1 calc PR A 2
Fe1 Fe 0.5000 0.5000 0.0000 0.02669(19) Uani 1 2 d S . .
Fe2 Fe 0.5000 0.0000 0.5000 0.0551(3) Uani 1 2 d S . .
Mn1 Mn 0.39964(5) 0.31706(4) 0.31441(4) 0.03645(18) Uani 1 1 d . . .
Mn2 Mn 0.50923(5) 0.17426(4) -0.03558(4) 0.04111(19) Uani 1 1 d . . .
Mn3 Mn 0.87409(4) 0.49599(4) -0.01182(4) 0.03525(18) Uani 1 1 d . . .
N1 N 0.4017(3) 0.4384(2) 0.1863(2) 0.0416(9) Uani 1 1 d . . .
N2 N 0.4683(3) 0.2955(2) 0.0159(2) 0.0438(9) Uani 1 1 d . . .
N3 N 0.7126(3) 0.4574(2) 0.0356(2) 0.0416(9) Uani 1 1 d . . .
N4 N 0.4185(3) 0.1937(3) 0.4229(2) 0.0584(11) Uani 1 1 d . . .
N5 N 0.7144(5) 0.0728(4) 0.3996(4) 0.109(2) Uani 1 1 d . . .
N6 N 0.4654(5) -0.0581(4) 0.3570(3) 0.112(2) Uani 1 1 d . . .
N7 N 0.4600(3) 0.2416(2) 0.2432(2) 0.0406(8) Uani 1 1 d . . .
N8 N 0.5441(3) 0.3493(2) 0.2989(2) 0.0417(9) Uani 1 1 d . . .
N9 N 0.4777(3) 0.2583(2) -0.1392(2) 0.0493(10) Uani 1 1 d . . .
N10 N 0.6419(3) 0.2389(2) -0.0831(2) 0.0491(10) Uani 1 1 d . . .
N11 N 0.8571(2) 0.6045(2) 0.0278(2) 0.0388(8) Uani 1 1 d . . .
N12 N 0.8403(2) 0.5890(2) -0.1105(2) 0.0372(8) Uani 1 1 d . . .
N13 N 0.162(3) 0.268(4) 0.644(2) 0.271(18) Uiso 0.59(2) 1 d P A 1
N13' N 0.167(4) 0.312(4) 0.622(5) 0.26(3) Uiso 0.41(2) 1 d P A 2
O1 O 0.2673(2) 0.27860(19) 0.32210(17) 0.0431(7) Uani 1 1 d . . .
O2 O 0.3560(2) 0.39974(19) 0.37328(17) 0.0421(7) Uani 1 1 d . . .
O3 O 0.5508(2) 0.09484(18) 0.05743(17) 0.0426(7) Uani 1 1 d . . .
O4 O 0.3802(2) 0.1189(2) 0.00169(18) 0.0511(8) Uani 1 1 d . . .
O5 O 0.9302(2) 0.42775(19) 0.07820(17) 0.0427(7) Uani 1 1 d . . .
O6 O 0.9122(2) 0.40920(18) -0.06611(16) 0.0380(7) Uani 1 1 d . . .
O7 O 0.5718(3) 0.0787(2) -0.10986(19) 0.0702(11) Uani 1 1 d . . .
H7B H 0.5219 0.0475 -0.1099 0.084 Uiso 1 1 d R . .
H7A H 0.6098 0.0401 -0.0833 0.084 Uiso 1 1 d R . .
O8 O 0.6075(4) 0.1529(3) 0.7241(3) 0.128(2) Uani 1 1 d . . .
H8C H 0.5827 0.1201 0.7022 0.153 Uiso 1 1 d R . .
H8D H 0.6207 0.1257 0.7722 0.153 Uiso 1 1 d R . .
O9 O 0.3291(9) 0.7615(8) 0.5271(7) 0.339(6) Uiso 1 1 d . . .
H9C H 0.3180 0.8059 0.5463 0.407 Uiso 1 1 d R . .
H9D H 0.2947 0.7698 0.4906 0.407 Uiso 1 1 d R . .
O10 O 0.7902(9) 0.2043(8) 0.5950(7) 0.345(6) Uiso 1 1 d . . .
H10B H 0.7397 0.1936 0.6353 0.414 Uiso 1 1 d R . .
H10A H 0.8298 0.2465 0.5926 0.414 Uiso 1 1 d R . .
O13 O 0.8641(15) 0.0738(14) 0.5156(11) 0.543(12) Uiso 1 1 d . . .
H13A H 0.8232 0.0716 0.4825 0.651 Uiso 1 1 d R . .
H13B H 0.8418 0.1116 0.5373 0.651 Uiso 1 1 d R . .

loop_
_atom_site_aniso_label
_atom_site_aniso_U_11
_atom_site_aniso_U_22
_atom_site_aniso_U_33
_atom_site_aniso_U_23
_atom_site_aniso_U_13
_atom_site_aniso_U_12
C1 0.030(2) 0.0249(19) 0.033(2) -0.0082(17) -0.0074(17) -0.0006(16)
C2 0.033(2) 0.034(2) 0.030(2) -0.0135(17) -0.0053(17) -0.0004(17)
C3 0.035(2) 0.029(2) 0.027(2) -0.0052(16) -0.0005(18) -0.0041(17)
C4 0.073(4) 0.045(3) 0.046(3) -0.006(2) -0.023(3) 0.002(2)
C5 0.082(4) 0.062(4) 0.071(4) -0.014(3) -0.021(3) 0.009(3)
C6 0.103(5) 0.064(4) 0.052(3) -0.015(3) -0.035(3) 0.007(3)
C7 0.055(3) 0.040(3) 0.053(3) -0.020(2) -0.008(2) 0.008(2)
C8 0.045(3) 0.049(3) 0.060(3) -0.025(2) 0.001(2) 0.008(2)
C9 0.037(3) 0.052(3) 0.075(4) -0.027(3) -0.010(2) 0.014(2)
C10 0.035(3) 0.050(3) 0.054(3) -0.015(2) -0.016(2) 0.003(2)
C11 0.045(3) 0.043(3) 0.035(2) -0.005(2) -0.015(2) -0.001(2)
C12 0.050(3) 0.040(3) 0.049(3) -0.013(2) -0.019(2) 0.004(2)
C13 0.068(4) 0.058(3) 0.069(4) -0.032(3) -0.026(3) 0.008(3)
C14 0.067(4) 0.064(3) 0.073(4) -0.025(3) -0.029(3) -0.007(3)
C15 0.059(3) 0.073(4) 0.068(4) -0.012(3) -0.020(3) -0.016(3)
C16 0.049(3) 0.061(3) 0.050(3) -0.015(2) -0.013(2) -0.003(2)
C17 0.099(5) 0.100(5) 0.118(6) -0.053(4) -0.036(4) -0.021(4)
C18 0.052(3) 0.041(2) 0.027(2) -0.0065(18) -0.013(2) 0.003(2)
C19 0.047(3) 0.038(2) 0.040(2) -0.0067(19) -0.017(2) 0.000(2)
C20 0.056(3) 0.051(3) 0.054(3) -0.012(2) -0.019(2) -0.004(2)
C21 0.086(4) 0.044(3) 0.039(3) -0.012(2) -0.025(3) -0.004(3)
C22 0.074(4) 0.056(3) 0.048(3) -0.026(2) -0.008(3) 0.003(3)
C23 0.057(3) 0.056(3) 0.049(3) -0.020(2) -0.004(2) 0.006(2)
C24 0.109(5) 0.062(4) 0.070(4) -0.025(3) -0.030(3) -0.017(3)
C25 0.049(3) 0.039(3) 0.068(4) -0.017(2) 0.011(3) -0.014(2)
C26 0.088(4) 0.057(3) 0.050(3) -0.006(3) 0.004(3) -0.028(3)
C27 0.126(5) 0.040(3) 0.041(3) -0.002(2) -0.018(3) -0.027(3)
C28 0.101(4) 0.034(3) 0.046(3) -0.016(2) -0.027(3) 0.006(3)
C29 0.044(3) 0.034(2) 0.054(3) -0.024(2) -0.007(2) 0.0043(19)
C30 0.042(3) 0.041(3) 0.068(3) -0.025(2) -0.006(2) -0.001(2)
C31 0.054(3) 0.054(3) 0.092(4) -0.036(3) -0.014(3) -0.004(2)
C32 0.055(3) 0.066(4) 0.104(5) -0.048(4) -0.033(3) 0.013(3)
C33 0.068(4) 0.057(3) 0.071(4) -0.032(3) -0.029(3) 0.017(3)
C34 0.054(3) 0.038(2) 0.059(3) -0.018(2) -0.019(2) 0.008(2)
C35 0.087(5) 0.103(5) 0.145(7) -0.061(5) -0.061(5) 0.002(4)
C36 0.054(3) 0.041(3) 0.062(3) -0.026(2) -0.017(2) 0.005(2)
C37 0.079(4) 0.036(3) 0.063(3) -0.024(2) -0.033(3) 0.010(2)
C38 0.098(5) 0.050(3) 0.092(4) -0.038(3) -0.054(4) 0.028(3)
C39 0.077(4) 0.064(4) 0.116(5) -0.053(4) -0.051(4) 0.023(3)
C40 0.052(4) 0.082(4) 0.122(6) -0.054(4) -0.027(4) -0.004(3)
C41 0.058(3) 0.069(4) 0.076(4) -0.031(3) -0.014(3) -0.008(3)
C42 0.116(6) 0.106(5) 0.210(9) -0.091(6) -0.117(6) 0.049(5)
C43 0.034(2) 0.048(3) 0.054(3) -0.025(2) -0.007(2) 0.0036(19)
C44 0.065(3) 0.038(3) 0.054(3) -0.015(2) -0.009(2) 0.009(2)
C45 0.052(3) 0.041(3) 0.046(3) -0.004(2) -0.007(2) 0.013(2)
C46 0.035(2) 0.041(2) 0.043(3) 0.003(2) -0.012(2) -0.0002(19)
C47 0.031(2) 0.054(3) 0.039(3) -0.017(2) -0.0095(19) -0.0012(19)
C48 0.025(2) 0.059(3) 0.046(3) -0.026(2) -0.0028(19) -0.0019(19)
C49 0.042(3) 0.072(3) 0.047(3) -0.030(3) -0.001(2) -0.001(2)
C50 0.038(3) 0.097(4) 0.038(3) -0.029(3) 0.000(2) -0.004(3)
C51 0.053(3) 0.077(4) 0.039(3) -0.007(3) -0.009(2) -0.002(3)
C52 0.049(3) 0.054(3) 0.044(3) -0.011(2) -0.013(2) 0.003(2)
C53 0.081(4) 0.138(6) 0.048(3) -0.037(4) -0.007(3) 0.006(4)
C54 0.029(2) 0.049(3) 0.042(3) -0.018(2) -0.0054(19) -0.0010(19)
C55 0.031(2) 0.051(3) 0.038(2) -0.011(2) -0.0084(19) -0.0025(19)
C56 0.046(3) 0.071(3) 0.046(3) -0.017(3) -0.017(2) 0.000(2)
C57 0.045(3) 0.093(4) 0.048(3) -0.031(3) -0.012(2) 0.002(3)
C58 0.050(3) 0.079(4) 0.062(3) -0.042(3) -0.010(3) 0.008(3)
C59 0.041(3) 0.061(3) 0.048(3) -0.026(2) -0.009(2) 0.008(2)
C60 0.095(5) 0.148(6) 0.061(4) -0.056(4) -0.029(3) 0.017(4)
Fe1 0.0270(4) 0.0246(4) 0.0282(4) -0.0094(3) -0.0049(3) 0.0001(3)
Fe2 0.0830(8) 0.0401(5) 0.0446(6) -0.0086(4) -0.0291(5) 0.0083(5)
Mn1 0.0355(4) 0.0345(4) 0.0379(4) -0.0111(3) -0.0080(3) 0.0041(3)
Mn2 0.0567(4) 0.0280(3) 0.0362(4) -0.0079(3) -0.0078(3) -0.0083(3)
Mn3 0.0336(4) 0.0378(4) 0.0356(4) -0.0124(3) -0.0114(3) 0.0073(3)
N1 0.047(2) 0.037(2) 0.037(2) -0.0078(16) -0.0081(17) 0.0032(16)
N2 0.055(2) 0.033(2) 0.047(2) -0.0185(17) -0.0112(18) -0.0006(17)
N3 0.029(2) 0.047(2) 0.041(2) -0.0070(17) -0.0065(16) -0.0008(16)
N4 0.074(3) 0.046(2) 0.046(2) -0.0021(19) -0.019(2) 0.011(2)
N5 0.099(5) 0.105(5) 0.114(5) -0.032(4) -0.013(4) -0.002(4)
N6 0.176(6) 0.110(5) 0.069(4) -0.037(3) -0.049(4) -0.012(4)
N7 0.040(2) 0.036(2) 0.043(2) -0.0124(16) -0.0057(16) 0.0060(16)
N8 0.039(2) 0.039(2) 0.048(2) -0.0135(17) -0.0132(17) 0.0061(16)
N9 0.079(3) 0.031(2) 0.038(2) -0.0112(16) -0.012(2) -0.0047(19)
N10 0.056(3) 0.033(2) 0.046(2) -0.0076(17) 0.005(2) -0.0107(17)
N11 0.0331(19) 0.042(2) 0.043(2) -0.0173(17) -0.0073(16) 0.0039(15)
N12 0.0326(19) 0.041(2) 0.033(2) -0.0066(15) -0.0094(15) 0.0033(15)
O1 0.0381(17) 0.0431(17) 0.0444(18) -0.0124(14) -0.0052(13) 0.0001(13)
O2 0.0439(18) 0.0441(17) 0.0402(17) -0.0175(13) -0.0081(13) 0.0014(14)
O3 0.0501(19) 0.0309(15) 0.0429(17) -0.0057(13) -0.0113(14) -0.0064(13)
O4 0.059(2) 0.0474(18) 0.0462(19) -0.0109(15) -0.0145(16) -0.0143(15)
O5 0.0471(18) 0.0491(18) 0.0373(17) -0.0176(13) -0.0187(14) 0.0156(14)
O6 0.0417(17) 0.0397(16) 0.0353(16) -0.0147(13) -0.0123(13) 0.0071(13)
O7 0.118(3) 0.0365(18) 0.054(2) -0.0186(15) -0.009(2) -0.0023(19)
O8 0.225(6) 0.106(4) 0.068(3) -0.036(3) -0.046(3) -0.021(4)

loop_
_atom_type_symbol
_atom_type_description
_atom_type_scat_dispersion_real
_atom_type_scat_dispersion_imag
_atom_type_scat_source
C C 0.0033 0.0016 'International Tables Vol C Tables 4.2.6.8 and 6.1.1.4'
H H 0.0000 0.0000 'International Tables Vol C Tables 4.2.6.8 and 6.1.1.4'
N N 0.0061 0.0033 'International Tables Vol C Tables 4.2.6.8 and 6.1.1.4'
O O 0.0106 0.0060 'International Tables Vol C Tables 4.2.6.8 and 6.1.1.4'
Mn Mn 0.3368 0.7283 'International Tables Vol C Tables 4.2.6.8 and 6.1.1.4'
Fe Fe 0.3463 0.8444 'International Tables Vol C Tables 4.2.6.8 and 6.1.1.4'

loop_
_geom_angle_atom_site_label_1
_geom_angle_atom_site_label_2
_geom_angle_atom_site_label_3
_geom_angle
_geom_angle_site_symmetry_1
_geom_angle_site_symmetry_3
N1 C1 Fe1 176.1(3) . .
N2 C2 Fe1 179.1(4) . .
N3 C3 Fe1 176.9(3) . .
N4 C4 Fe2 177.6(5) . .
N5 C5 Fe2 179.1(7) . .
N6 C6 Fe2 178.8(6) . .
N7 C7 C12 125.5(4) . .
N7 C7 H7 117.3 . .
C12 C7 H7 117.3 . .
N7 C8 C9 108.2(4) . .
N7 C8 H8A 110.1 . .
C9 C8 H8A 110.1 . .
N7 C8 H8B 110.1 . .
C9 C8 H8B 110.1 . .
H8A C8 H8B 108.4 . .
N8 C9 C8 107.5(3) . .
N8 C9 H9A 110.2 . .
C8 C9 H9A 110.2 . .
N8 C9 H9B 110.2 . .
C8 C9 H9B 110.2 . .
H9A C9 H9B 108.5 . .
N8 C10 C19 125.7(4) . .
N8 C10 H10 117.1 . .
C19 C10 H10 117.1 . .
O1 C11 C16 118.7(4) . .
O1 C11 C12 124.1(4) . .
C16 C11 C12 117.1(4) . .
C11 C12 C13 119.1(4) . .
C11 C12 C7 122.9(4) . .
C13 C12 C7 117.9(4) . .
C14 C13 C12 123.9(5) . .
C14 C13 H13 118.0 . .
C12 C13 H13 118.0 . .
C13 C14 C15 116.4(5) . .
C13 C14 C17 123.2(6) . .
C15 C14 C17 120.4(6) . .
C16 C15 C14 121.4(5) . .
C16 C15 H15 119.3 . .
C14 C15 H15 119.3 . .
C15 C16 C11 122.0(5) . .
C15 C16 H16 119.0 . .
C11 C16 H16 119.0 . .
C14 C17 H17A 109.5 . .
C14 C17 H17B 109.5 . .
H17A C17 H17B 109.5 . .
C14 C17 H17C 109.5 . .
H17A C17 H17C 109.5 . .
H17B C17 H17C 109.5 . .
O2 C18 C23 118.7(4) . .
O2 C18 C19 124.7(4) . .
C23 C18 C19 116.6(4) . .
C18 C19 C20 119.6(4) . .
C18 C19 C10 122.1(4) . .
C20 C19 C10 118.3(4) . .
C21 C20 C19 122.9(5) . .
C21 C20 H20 118.6 . .
C19 C20 H20 118.6 . .
C20 C21 C22 116.7(5) . .
C20 C21 C24 122.0(5) . .
C22 C21 C24 121.3(5) . .
C23 C22 C21 122.0(5) . .
C23 C22 H22 119.0 . .
C21 C22 H22 119.0 . .
C22 C23 C18 122.3(5) . .
C22 C23 H23 118.8 . .
C18 C23 H23 118.8 . .
C21 C24 H24A 109.5 . .
C21 C24 H24B 109.5 . .
H24A C24 H24B 109.5 . .
C21 C24 H24C 109.5 . .
H24A C24 H24C 109.5 . .
H24B C24 H24C 109.5 . .
N10 C25 C30 125.6(4) . .
N10 C25 H25 117.2 . .
C30 C25 H25 117.2 . .
N10 C26 C27 108.8(4) . .
N10 C26 H26A 109.9 . .
C27 C26 H26A 109.9 . .
N10 C26 H26B 109.9 . .
C27 C26 H26B 109.9 . .
H26A C26 H26B 108.3 . .
N9 C27 C26 109.6(4) . .
N9 C27 H27A 109.7 . .
C26 C27 H27A 109.7 . .
N9 C27 H27B 109.7 . .
C26 C27 H27B 109.7 . .
H27A C27 H27B 108.2 . .
N9 C28 C37 125.8(5) . .
N9 C28 H28 117.1 . .
C37 C28 H28 117.1 . .
O3 C29 C34 118.2(4) . .
O3 C29 C30 123.3(4) . .
C34 C29 C30 118.5(4) . .
C31 C30 C29 118.6(5) . .
C31 C30 C25 118.3(5) . .
C29 C30 C25 123.1(4) . .
C32 C31 C30 122.9(5) . .
C32 C31 H31 118.5 . .
C30 C31 H31 118.5 . .
C31 C32 C33 117.3(5) . .
C31 C32 C35 122.4(6) . .
C33 C32 C35 120.3(6) . .
C34 C33 C32 122.1(5) . .
C34 C33 H33 119.0 . .
C32 C33 H33 119.0 . .
C33 C34 C29 120.5(5) . .
C33 C34 H34 119.8 . .
C29 C34 H34 119.8 . .
C32 C35 H35A 109.5 . .
C32 C35 H35B 109.5 . .
H35A C35 H35B 109.5 . .
C32 C35 H35C 109.5 . .
H35A C35 H35C 109.5 . .
H35B C35 H35C 109.5 . .
O4 C36 C37 124.5(5) . .
O4 C36 C41 118.1(5) . .
C37 C36 C41 117.5(5) . .
C36 C37 C28 122.7(5) . .
C36 C37 C38 119.0(5) . .
C28 C37 C38 118.4(5) . .
C39 C38 C37 122.3(6) . .
C39 C38 H38 118.9 . .
C37 C38 H38 118.9 . .
C38 C39 C40 117.2(6) . .
C38 C39 C42 121.0(7) . .
C40 C39 C42 121.7(7) . .
C39 C40 C41 123.3(6) . .
C39 C40 H40 118.4 . .
C41 C40 H40 118.4 . .
C40 C41 C36 120.8(6) . .
C40 C41 H41 119.6 . .
C36 C41 H41 119.6 . .
C39 C42 H42A 109.5 . .
C39 C42 H42B 109.5 . .
H42A C42 H42B 109.5 . .
C39 C42 H42C 109.5 . .
H42A C42 H42C 109.5 . .
H42B C42 H42C 109.5 . .
N11 C43 C48 125.5(4) . .
N11 C43 H43 117.3 . .
C48 C43 H43 117.3 . .
N11 C44 C45 106.9(4) . .
N11 C44 H44A 110.3 . .
C45 C44 H44A 110.3 . .
N11 C44 H44B 110.3 . .
C45 C44 H44B 110.3 . .
H44A C44 H44B 108.6 . .
N12 C45 C44 107.9(3) . .
N12 C45 H45A 110.1 . .
C44 C45 H45A 110.1 . .
N12 C45 H45B 110.1 . .
C44 C45 H45B 110.1 . .
H45A C45 H45B 108.4 . .
N12 C46 C55 126.5(4) . .
N12 C46 H46 116.7 . .
C55 C46 H46 116.7 . .
O5 C47 C52 118.5(4) . .
O5 C47 C48 122.4(4) . .
C52 C47 C48 119.0(4) . .
C47 C48 C49 118.3(4) . .
C47 C48 C43 122.4(4) . .
C49 C48 C43 119.1(4) . .
C50 C49 C48 122.4(5) . .
C50 C49 H49 118.8 . .
C48 C49 H49 118.8 . .
C49 C50 C51 118.1(4) . .
C49 C50 C53 121.7(5) . .
C51 C50 C53 120.2(5) . .
C50 C51 C52 121.8(5) . .
C50 C51 H51 119.1 . .
C52 C51 H51 119.1 . .
C51 C52 C47 120.4(5) . .
C51 C52 H52 119.8 . .
C47 C52 H52 119.8 . .
C50 C53 H53A 109.5 . .
C50 C53 H53B 109.5 . .
H53A C53 H53B 109.5 . .
C50 C53 H53C 109.5 . .
H53A C53 H53C 109.5 . .
H53B C53 H53C 109.5 . .
O6 C54 C59 118.5(4) . .
O6 C54 C55 123.8(4) . .
C59 C54 C55 117.7(4) . .
C54 C55 C56 119.6(4) . .
C54 C55 C46 122.2(4) . .
C56 C55 C46 118.2(4) . .
C57 C56 C55 122.5(5) . .
C57 C56 H56 118.7 . .
C55 C56 H56 118.7 . .
C56 C57 C58 117.0(5) . .
C56 C57 C60 122.6(5) . .
C58 C57 C60 120.4(5) . .
C59 C58 C57 121.9(5) . .
C59 C58 H58 119.1 . .
C57 C58 H58 119.1 . .
C58 C59 C54 121.3(4) . .
C58 C59 H59 119.4 . .
C54 C59 H59 119.4 . .
C57 C60 H60A 109.5 . .
C57 C60 H60B 109.5 . .
H60A C60 H60B 109.5 . .
C57 C60 H60C 109.5 . .
H60A C60 H60C 109.5 . .
H60B C60 H60C 109.5 . .
N13 C61 C62 157(6) . .
N13' C61' C62' 159(9) . .
C61' C62' H62D 109.5 . .
C61' C62' H62E 109.5 . .
H62D C62' H62E 109.5 . .
C61' C62' H62F 109.5 . .
H62D C62' H62F 109.5 . .
H62E C62' H62F 109.5 . .
C1 Fe1 C1 180.0 . 2_665
C1 Fe1 C2 92.67(15) . 2_665
C1 Fe1 C2 87.33(15) 2_665 2_665
C1 Fe1 C2 87.33(15) . .
C1 Fe1 C2 92.67(15) 2_665 .
C2 Fe1 C2 180.0(2) 2_665 .
C1 Fe1 C3 90.30(15) . .
C1 Fe1 C3 89.70(15) 2_665 .
C2 Fe1 C3 89.65(16) 2_665 .
C2 Fe1 C3 90.35(16) . .
C1 Fe1 C3 89.70(15) . 2_665
C1 Fe1 C3 90.30(15) 2_665 2_665
C2 Fe1 C3 90.35(16) 2_665 2_665
C2 Fe1 C3 89.65(16) . 2_665
C3 Fe1 C3 180.0(2) . 2_665
C4 Fe2 C4 180.0(3) . 2_656
C4 Fe2 C5 90.1(2) . .
C4 Fe2 C5 89.9(2) 2_656 .
C4 Fe2 C5 89.9(2) . 2_656
C4 Fe2 C5 90.1(2) 2_656 2_656
C5 Fe2 C5 180.0(5) . 2_656
C4 Fe2 C6 90.2(2) . 2_656
C4 Fe2 C6 89.8(2) 2_656 2_656
C5 Fe2 C6 90.5(3) . 2_656
C5 Fe2 C6 89.5(3) 2_656 2_656
C4 Fe2 C6 89.8(2) . .
C4 Fe2 C6 90.2(2) 2_656 .
C5 Fe2 C6 89.5(3) . .
C5 Fe2 C6 90.5(3) 2_656 .
C6 Fe2 C6 180.0(3) 2_656 .
O2 Mn1 O1 94.12(13) . .
O2 Mn1 N8 91.90(14) . .
O1 Mn1 N8 173.96(14) . .
O2 Mn1 N7 172.59(14) . .
O1 Mn1 N7 91.83(14) . .
N8 Mn1 N7 82.13(15) . .
O2 Mn1 N4 96.63(14) . .
O1 Mn1 N4 92.39(14) . .
N8 Mn1 N4 87.38(15) . .
N7 Mn1 N4 87.51(14) . .
O2 Mn1 N1 91.29(12) . .
O1 Mn1 N1 91.87(12) . .
N8 Mn1 N1 87.51(13) . .
N7 Mn1 N1 84.10(13) . .
N4 Mn1 N1 170.70(14) . .
O4 Mn2 O3 91.93(13) . .
O4 Mn2 N10 175.32(15) . .
O3 Mn2 N10 92.74(15) . .
O4 Mn2 N9 92.33(15) . .
O3 Mn2 N9 175.03(15) . .
N10 Mn2 N9 82.99(17) . .
O4 Mn2 O7 93.97(14) . .
O3 Mn2 O7 92.00(12) . .
N10 Mn2 O7 85.56(15) . .
N9 Mn2 O7 85.14(13) . .
O4 Mn2 N2 96.13(13) . .
O3 Mn2 N2 95.19(12) . .
N10 Mn2 N2 83.76(14) . .
N9 Mn2 N2 86.92(13) . .
O7 Mn2 N2 167.39(12) . .
O6 Mn3 O5 93.34(12) . .
O6 Mn3 N12 92.27(13) . .
O5 Mn3 N12 166.57(14) . .
O6 Mn3 N11 167.94(13) . .
O5 Mn3 N11 90.11(13) . .
N12 Mn3 N11 82.03(14) . .
O6 Mn3 N3 98.31(13) . .
O5 Mn3 N3 102.55(13) . .
N12 Mn3 N3 88.68(13) . .
N11 Mn3 N3 92.21(14) . .
C1 N1 Mn1 145.2(3) . .
C2 N2 Mn2 148.8(3) . .
C3 N3 Mn3 146.4(3) . .
C4 N4 Mn1 153.6(4) . .
C7 N7 C8 121.0(4) . .
C7 N7 Mn1 125.6(3) . .
C8 N7 Mn1 113.4(3) . .
C10 N8 C9 120.9(4) . .
C10 N8 Mn1 126.0(3) . .
C9 N8 Mn1 113.0(3) . .
C28 N9 C27 122.3(4) . .
C28 N9 Mn2 124.8(3) . .
C27 N9 Mn2 112.9(3) . .
C25 N10 C26 121.6(4) . .
C25 N10 Mn2 124.6(3) . .
C26 N10 Mn2 113.7(3) . .
C43 N11 C44 121.4(4) . .
C43 N11 Mn3 124.7(3) . .
C44 N11 Mn3 113.9(3) . .
C46 N12 C45 120.6(4) . .
C46 N12 Mn3 125.4(3) . .
C45 N12 Mn3 113.5(3) . .
C11 O1 Mn1 128.0(3) . .
C18 O2 Mn1 128.3(3) . .
C29 O3 Mn2 128.0(3) . .
C36 O4 Mn2 127.5(3) . .
C47 O5 Mn3 124.4(2) . .
C54 O6 Mn3 129.5(2) . .
Mn2 O7 H7B 107.2 . .
Mn2 O7 H7A 107.0 . .
H7B O7 H7A 106.9 . .
H8C O8 H8D 118.6 . .
H9C O9 H9D 108.6 . .
H10B O10 H10A 113.3 . .
H13A O13 H13B 107.8 . .

loop_
_geom_bond_atom_site_label_1
_geom_bond_atom_site_label_2
_geom_bond_distance
_geom_bond_site_symmetry_2
C1 N1 1.143(5) .
C1 Fe1 1.936(4) .
C2 N2 1.136(5) .
C2 Fe1 1.937(4) .
C3 N3 1.142(5) .
C3 Fe1 1.940(4) .
C4 N4 1.131(5) .
C4 Fe2 1.929(5) .
C5 N5 1.141(7) .
C5 Fe2 1.933(7) .
C6 N6 1.142(7) .
C6 Fe2 1.939(6) .
C7 N7 1.276(6) .
C7 C12 1.442(6) .
C7 H7 0.9300 .
C8 N7 1.473(5) .
C8 C9 1.489(6) .
C8 H8A 0.9700 .
C8 H8B 0.9700 .
C9 N8 1.486(5) .
C9 H9A 0.9700 .
C9 H9B 0.9700 .
C10 N8 1.268(5) .
C10 C19 1.432(6) .
C10 H10 0.9300 .
C11 O1 1.328(5) .
C11 C16 1.388(6) .
C11 C12 1.396(6) .
C12 C13 1.406(6) .
C13 C14 1.352(7) .
C13 H13 0.9300 .
C14 C15 1.394(7) .
C14 C17 1.503(7) .
C15 C16 1.379(7) .
C15 H15 0.9300 .
C16 H16 0.9300 .
C17 H17A 0.9600 .
C17 H17B 0.9600 .
C17 H17C 0.9600 .
C18 O2 1.313(5) .
C18 C23 1.397(6) .
C18 C19 1.409(6) .
C19 C20 1.411(6) .
C20 C21 1.373(7) .
C20 H20 0.9300 .
C21 C22 1.389(7) .
C21 C24 1.503(7) .
C22 C23 1.370(7) .
C22 H22 0.9300 .
C23 H23 0.9300 .
C24 H24A 0.9600 .
C24 H24B 0.9600 .
C24 H24C 0.9600 .
C25 N10 1.278(6) .
C25 C30 1.434(7) .
C25 H25 0.9300 .
C26 N10 1.475(6) .
C26 C27 1.479(8) .
C26 H26A 0.9700 .
C26 H26B 0.9700 .
C27 N9 1.470(6) .
C27 H27A 0.9700 .
C27 H27B 0.9700 .
C28 N9 1.279(6) .
C28 C37 1.429(7) .
C28 H28 0.9300 .
C29 O3 1.325(5) .
C29 C34 1.406(6) .
C29 C30 1.410(6) .
C30 C31 1.410(7) .
C31 C32 1.361(7) .
C31 H31 0.9300 .
C32 C33 1.405(8) .
C32 C35 1.508(7) .
C33 C34 1.367(6) .
C33 H33 0.9300 .
C34 H34 0.9300 .
C35 H35A 0.9600 .
C35 H35B 0.9600 .
C35 H35C 0.9600 .
C36 O4 1.329(5) .
C36 C37 1.385(6) .
C36 C41 1.404(7) .
C37 C38 1.440(7) .
C38 C39 1.351(8) .
C38 H38 0.9300 .
C39 C40 1.363(8) .
C39 C42 1.499(8) .
C40 C41 1.365(7) .
C40 H40 0.9300 .
C41 H41 0.9300 .
C42 H42A 0.9600 .
C42 H42B 0.9600 .
C42 H42C 0.9600 .
C43 N11 1.271(5) .
C43 C48 1.429(6) .
C43 H43 0.9300 .
C44 N11 1.458(5) .
C44 C45 1.510(7) .
C44 H44A 0.9700 .
C44 H44B 0.9700 .
C45 N12 1.467(5) .
C45 H45A 0.9700 .
C45 H45B 0.9700 .
C46 N12 1.275(5) .
C46 C55 1.431(6) .
C46 H46 0.9300 .
C47 O5 1.350(5) .
C47 C52 1.382(6) .
C47 C48 1.400(6) .
C48 C49 1.413(6) .
C49 C50 1.355(7) .
C49 H49 0.9300 .
C50 C51 1.374(7) .
C50 C53 1.522(7) .
C51 C52 1.382(6) .
C51 H51 0.9300 .
C52 H52 0.9300 .
C53 H53A 0.9600 .
C53 H53B 0.9600 .
C53 H53C 0.9600 .
C54 O6 1.330(5) .
C54 C59 1.385(6) .
C54 C55 1.399(6) .
C55 C56 1.405(6) .
C56 C57 1.357(7) .
C56 H56 0.9300 .
C57 C58 1.396(7) .
C57 C60 1.513(7) .
C58 C59 1.370(6) .
C58 H58 0.9300 .
C59 H59 0.9300 .
C60 H60A 0.9600 .
C60 H60B 0.9600 .
C60 H60C 0.9600 .
C61 N13 1.18(6) .
C61 C62 1.44(6) .
C62 H62A 0.9600 .
C62 H62B 0.9600 .
C62 H62C 0.9600 .
C61' N13' 1.17(9) .
C61' C62' 1.45(9) .
C62' H62D 0.9600 .
C62' H62E 0.9600 .
C62' H62F 0.9600 .
Fe1 C1 1.936(4) 2_665
Fe1 C2 1.937(4) 2_665
Fe1 C3 1.940(4) 2_665
Fe2 C4 1.929(5) 2_656
Fe2 C5 1.933(7) 2_656
Fe2 C6 1.939(6) 2_656
Mn1 O2 1.874(3) .
Mn1 O1 1.881(3) .
Mn1 N8 1.981(4) .
Mn1 N7 1.985(3) .
Mn1 N4 2.236(4) .
Mn1 N1 2.382(3) .
Mn2 O4 1.861(3) .
Mn2 O3 1.867(3) .
Mn2 N10 1.962(4) .
Mn2 N9 1.972(4) .
Mn2 O7 2.271(3) .
Mn2 N2 2.302(3) .
Mn3 O6 1.861(3) .
Mn3 O5 1.882(3) .
Mn3 N12 1.969(3) .
Mn3 N11 1.979(3) .
Mn3 N3 2.190(3) .
O7 H7B 0.8501 .
O7 H7A 0.8500 .
O8 H8C 0.8499 .
O8 H8D 0.8657 .
O9 H9C 0.8445 .
O9 H9D 0.8534 .
O10 H10B 0.8409 .
O10 H10A 0.8450 .
O13 H13A 0.9053 .
O13 H13B 0.7998 .
